data_7709463
loop_
_publ_author_name
'Al-Riyahee, Ali A. A.'
'Horton, Peter N.'
'Coles, Simon J.'
'Berry, Colin'
'Horrocks, Paul D.'
'Pope, Simon J. A.'
'Amoroso, Angelo J.'

_publ_section_title
;
 &#x000D; N,N&#x2032;-Substituted thioureas and their metal complexes:
 syntheses, structures and electronic properties
;
_journal_name_full 'Dalton Transactions'
_journal_paper_doi 10.1039/D1DT04091J
_journal_year 2022
_chemical_formula_moiety 'C12 H16 N8 Ni S2, O, 2(Cl O4), 0.5(C4 H8 O2)'
_chemical_formula_sum 'C14 H22 Cl2 N8 Ni O10 S2'
_chemical_formula_weight 656.12
_space_group_crystal_system monoclinic
_space_group_IT_number 15
_space_group_name_Hall '-C 2yc'
_space_group_name_H-M_alt 'C 1 2/c 1'
_atom_sites_solution_hydrogens mixed
_atom_sites_solution_primary iterative
_audit_creation_date 2016-05-26
_audit_creation_method
;
Olex2 1.2
(compiled 2016.02.19 svn.r3266 for OlexSys, GUI svn.r5155)
;
_audit_update_record
;
2021-05-07 deposited with the CCDC.	2022-01-31 downloaded from the CCDC.
;
_cell_angle_alpha 90
_cell_angle_beta 107.5720(10)
_cell_angle_gamma 90
_cell_formula_units_Z 4
_cell_length_a 14.5374(10)
_cell_length_b 17.6166(11)
_cell_length_c 10.1978(7)
_cell_measurement_reflns_used 16286
_cell_measurement_temperature 100(2)
_cell_measurement_theta_max 27.5
_cell_measurement_theta_min 2.5
_cell_volume 2489.8(3)
_computing_cell_refinement 'CrystalClear-SM Expert 3.1 b27 (Rigaku, 2013)'
_computing_data_collection 'CrystalClear-SM Expert 3.1 b27 (Rigaku, 2013)'
_computing_data_reduction 'CrystalClear-SM Expert 3.1 b27 (Rigaku, 2013)'
_computing_molecular_graphics 'Olex2 (Dolomanov et al., 2009)'
_computing_publication_material 'Olex2 (Dolomanov et al., 2009)'
_computing_structure_refinement 'ShelXL (Sheldrick, 2015)'
_computing_structure_solution
;
Superflip (Palatinus & Chapuis, 2007;Palatinus & van der Lee, 2008;
Palatinus et al., 2012)
;
_diffrn_ambient_temperature 100(2)
_diffrn_detector 'CCD area detector'
_diffrn_detector_area_resol_mean 28.5714
_diffrn_detector_type 'Rigaku HG Saturn724+ (2x2 bin mode)'
_diffrn_measured_fraction_theta_full 0.998
_diffrn_measured_fraction_theta_max 0.998
_diffrn_measurement_details
;
scan:
	Number of images: 180
	           Slice: -99.0000 - 81.0000
	     Image width: 1.0000
	        Exp time: 10.0000
	   Rotation axis: Omega
	           Omega: 0.0000
	           Kappa: 0.0000
	             Phi: 150.0000
	             XTD: 34.9628
	          2theta: -9.0698
scan:
	Number of images: 70
	           Slice: -45.0000 - 25.0000
	     Image width: 1.0000
	        Exp time: 10.0000
	   Rotation axis: Omega
	           Omega: 0.0000
	           Kappa: -72.0000
	             Phi: -90.0000
	             XTD: 34.9628
	          2theta: -9.0698
scan:
	Number of images: 81
	           Slice: -56.0000 - 25.0000
	     Image width: 1.0000
	        Exp time: 10.0000
	   Rotation axis: Omega
	           Omega: 0.0000
	           Kappa: -72.0000
	             Phi: 90.0000
	             XTD: 34.9628
	          2theta: -9.0698
scan:
	Number of images: 105
	           Slice: -25.0000 - 80.0000
	     Image width: 1.0000
	        Exp time: 10.0000
	   Rotation axis: Omega
	           Omega: 0.0000
	           Kappa: 72.0000
	             Phi: -150.0000
	             XTD: 34.9628
	          2theta: -9.0698
;
_diffrn_measurement_device 'four-circle \k goniometer'
_diffrn_measurement_device_type
'Rigaku FRE+ equipped with HF Varimax confocal mirrors and an AFC12 goniometer and HG Saturn 724+ detector'
_diffrn_measurement_method 'profile data from \w-scans'
_diffrn_measurement_specimen_support 'MiTeGen MicroLoop'
_diffrn_orient_matrix_type d*Trek
_diffrn_orient_matrix_UB_11 0.057560
_diffrn_orient_matrix_UB_12 -0.033853
_diffrn_orient_matrix_UB_13 -0.027335
_diffrn_orient_matrix_UB_21 -0.013893
_diffrn_orient_matrix_UB_22 0.018292
_diffrn_orient_matrix_UB_23 -0.051909
_diffrn_orient_matrix_UB_31 0.078815
_diffrn_orient_matrix_UB_32 0.066057
_diffrn_orient_matrix_UB_33 0.002183
_diffrn_radiation_collimation 0.2
_diffrn_radiation_monochromator 'Confocal mirrors, HF Varimax'
_diffrn_radiation_probe x-ray
_diffrn_radiation_type MoK\a
_diffrn_radiation_wavelength 0.71075
_diffrn_reflns_av_R_equivalents 0.0439
_diffrn_reflns_av_unetI/netI 0.0247
_diffrn_reflns_Laue_measured_fraction_full 0.998
_diffrn_reflns_Laue_measured_fraction_max 0.998
_diffrn_reflns_limit_h_max 18
_diffrn_reflns_limit_h_min -18
_diffrn_reflns_limit_k_max 22
_diffrn_reflns_limit_k_min -22
_diffrn_reflns_limit_l_max 13
_diffrn_reflns_limit_l_min -13
_diffrn_reflns_number 17829
_diffrn_reflns_point_group_measured_fraction_full 0.998
_diffrn_reflns_point_group_measured_fraction_max 0.998
_diffrn_reflns_theta_full 25.242
_diffrn_reflns_theta_max 27.479
_diffrn_reflns_theta_min 3.121
_diffrn_source 'Rotating Anode'
_diffrn_source_current 55.0
_diffrn_source_power 2.475
_diffrn_source_target Mo
_diffrn_source_type 'Rigaku FRE+'
_diffrn_source_voltage 45.0
_exptl_absorpt_coefficient_mu 1.228
_exptl_absorpt_correction_T_max 1.000
_exptl_absorpt_correction_T_min 0.773
_exptl_absorpt_correction_type multi-scan
_exptl_absorpt_process_details
;
CrystalClear-SM Expert 3.1 b27 (Rigaku, 2013)
;
_exptl_crystal_colour Red
_exptl_crystal_density_diffrn 1.750
_exptl_crystal_description Blade
_exptl_crystal_F_000 1344
_exptl_crystal_size_max 0.17
_exptl_crystal_size_mid 0.06
_exptl_crystal_size_min 0.03
_refine_diff_density_max 0.860
_refine_diff_density_min -0.628
_refine_diff_density_rms 0.091
_refine_ls_extinction_method none
_refine_ls_goodness_of_fit_ref 1.144
_refine_ls_hydrogen_treatment constr
_refine_ls_matrix_type full
_refine_ls_number_parameters 224
_refine_ls_number_reflns 2849
_refine_ls_number_restraints 371
_refine_ls_restrained_S_all 1.197
_refine_ls_R_factor_all 0.0527
_refine_ls_R_factor_gt 0.0450
_refine_ls_shift/su_max 0.001
_refine_ls_shift/su_mean 0.000
_refine_ls_structure_factor_coef Fsqd
_refine_ls_weighting_details 'w=1/[\s^2^(Fo^2^)+(0.0725P)^2^+4.3790P] where P=(Fo^2^+2Fc^2^)/3'
_refine_ls_weighting_scheme calc
_refine_ls_wR_factor_gt 0.1295
_refine_ls_wR_factor_ref 0.1352
_reflns_Friedel_coverage 0.000
_reflns_number_gt 2416
_reflns_number_total 2849
_reflns_threshold_expression 'I > 2\s(I)'
_cod_data_source_file d1dt04091j2.cif
_cod_data_source_block 7_2014ncs0431
_cod_depositor_comments
;
The following automatic conversions were performed:

data item '_exptl_absorpt_correction_type' value 'Multi-scan' was
changed to 'multi-scan' in accordance with the
/home/data/users/saulius/crontab/automatic-downloads/rss-feeds/RSC/lib/dictionaries/cif_core.dic
dictionary named 'cif_core.dic' version 2.4.2 last updated on
2011-04-26.

Automatic conversion script
Id: cif_fix_values 7556 2019-12-06 15:28:31Z antanas 
;
_cod_database_code 7709463
_shelx_space_group_comment
;
The symmetry employed for this shelxl refinement is uniquely defined
by the following loop, which should always be used as a source of
symmetry information in preference to the above space-group names.
They are only intended as comments.
;
_shelx_estimated_absorpt_t_max 0.964
_shelx_estimated_absorpt_t_min 0.818
_olex2_refinement_description
;
1. Fixed Uiso
 At 1.2 times of:
  All C(H) groups, All C(H,H) groups, All N(H) groups, All N(H,H) groups
 At 1.5 times of:
  All C(H,H,H) groups
2. Restrained distances
 C51-C52 = C53-C54
 1.52 with sigma of 0.02
 O52-C52 = O52-C53
 1.45 with sigma of 0.02
 C52-O51
 1.2 with sigma of 0.01
 C51-O52 = C54-O52 = C52-C53 = C51-O51 = O51-O52
 2.3 with sigma of 0.02
3. Restrained planarity
 C51, C52, O51, O52
 with sigma of 0.001
4. Rigid bond restraints
 All non-hydrogen atoms
 with sigma for 1-2 distances of 0.01 and sigma for 1-3 distances of 0.01
5. Uiso/Uaniso restraints and constraints
Cl21 \\sim O21 \\sim O22 \\sim O23 \\sim O24 \\sim Cl26 \\sim O26 \\sim O27
\\sim O28 \\sim O29 \\sim C51 \\sim C52 \\sim C53 \\sim C54: within 2A with
sigma of 0.01 and sigma for terminal atoms of 0.02
Uiso(C51) = Uiso(C52) = Uiso(C53) = Uiso(C54) = Uiso(O51) = Uiso(O52)
Uiso(O11) = Uiso(O12)
6. Rigid body (RIGU) restrains
 All non-hydrogen atoms
 with sigma for 1-2 distances of 0.004 and sigma for 1-3 distances of 0.004
7. Same fragment restrains
{Cl21, O21, O22, O23, O24} sigma for 1-2: 0.01, 1-3: 0.04
as
{Cl26, O26, O27, O28, O29}
8. Others
 Sof(Cl26)=Sof(O26)=Sof(O27)=Sof(O28)=Sof(O29)=1-FVAR(1)
 Sof(Cl21)=Sof(O21)=Sof(O22)=Sof(O23)=Sof(O24)=FVAR(1)
 Sof(O12)=0.5*(1-FVAR(3))
 Sof(O11)=0.5*FVAR(3)
 Fixed Sof: C51(0.25) H51A(0.25) H51B(0.25) H51C(0.25) C52(0.25) C53(0.25)
 H53A(0.25) H53B(0.25) C54(0.25) H54A(0.25) H54B(0.25) H54C(0.25) O51(0.25)
 O52(0.25)
9.a Rotating group:
 N4(H4A,H4B)
9.b Secondary CH2 refined with riding coordinates:
 C53(H53A,H53B)
9.c Me refined with riding coordinates:
 C51(H51A,H51B,H51C), C54(H54A,H54B,H54C)
9.d Aromatic/amide H refined with riding coordinates:
 C3(H3), C4(H4), C5(H5), N2(H2)
9.e X=CH2 refined with riding coordinates:
 N1(H1A,H1B)
;
_shelx_shelxl_version_number 2014/7
_olex2_submission_special_instructions 'No special instructions were received'

loop_
_space_group_symop_operation_xyz
'x, y, z'
'-x, y, -z+1/2'
'x+1/2, y+1/2, z'
'-x+1/2, y+1/2, -z+1/2'
'-x, -y, -z'
'x, -y, z-1/2'
'-x+1/2, -y+1/2, -z'
'x+1/2, -y+1/2, z-1/2'

loop_
_atom_site_label
_atom_site_type_symbol
_atom_site_fract_x
_atom_site_fract_y
_atom_site_fract_z
_atom_site_U_iso_or_equiv
_atom_site_adp_type
_atom_site_occupancy
_atom_site_site_symmetry_order
_atom_site_calc_flag
_atom_site_refinement_flags_posn
_atom_site_refinement_flags_adp
_atom_site_refinement_flags_occupancy
_atom_site_disorder_assembly
_atom_site_disorder_group
Ni1 Ni 0.5000 0.83528(3) 0.2500 0.02452(17) Uani 1 2 d S TU P . .
S1 S 0.58121(6) 0.92383(4) 0.38233(8) 0.0355(2) Uani 1 1 d . U . . .
C1 C 0.5888(2) 0.88604(19) 0.5394(3) 0.0360(7) Uani 1 1 d . U . . .
C2 C 0.6101(2) 0.75137(17) 0.4880(3) 0.0316(6) Uani 1 1 d . U . . .
C3 C 0.6535(2) 0.6877(2) 0.5579(4) 0.0427(7) Uani 1 1 d . U . . .
H3 H 0.6669 0.6836 0.6548 0.051 Uiso 1 1 calc R . . . .
C4 C 0.6768(2) 0.6296(2) 0.4814(5) 0.0479(8) Uani 1 1 d . U . . .
H4 H 0.7019 0.5832 0.5249 0.058 Uiso 1 1 calc R . . . .
C5 C 0.6641(2) 0.63881(19) 0.3447(4) 0.0450(8) Uani 1 1 d . U . . .
H5 H 0.6826 0.5998 0.2935 0.054 Uiso 1 1 calc R . . . .
C6 C 0.6233(2) 0.70648(17) 0.2798(3) 0.0339(6) Uani 1 1 d . U . . .
N1 N 0.5972(2) 0.9323(2) 0.6435(3) 0.0525(8) Uani 1 1 d . U . . .
H1A H 0.6003 0.9140 0.7250 0.063 Uiso 1 1 calc R . . . .
H1B H 0.5997 0.9817 0.6317 0.063 Uiso 1 1 calc R . . . .
N2 N 0.58524(19) 0.81065(16) 0.5634(3) 0.0355(6) Uani 1 1 d . U . . .
H2 H 0.5653 0.7973 0.6335 0.043 Uiso 1 1 calc R . . . .
N3 N 0.58888(16) 0.75964(13) 0.3505(3) 0.0267(5) Uani 1 1 d . U . . .
N4 N 0.6119(2) 0.72011(17) 0.1449(3) 0.0416(6) Uani 1 1 d . U . . .
H4A H 0.6214 0.7697 0.1481 0.050 Uiso 1 1 d GR . . . .
H4B H 0.6454 0.6970 0.0963 0.050 Uiso 1 1 d GR . . . .
O11 O 0.4561(13) 0.2327(11) 0.2108(18) 0.0445(16) Uiso 0.148(6) 1 d . U . A -1
O12 O 0.5118(8) 0.2667(4) 0.2610(13) 0.0445(16) Uiso 0.352(6) 1 d . U . A -2
Cl21 Cl 0.7741(5) 0.3882(4) 0.4743(7) 0.0439(12) Uani 0.524(8) 1 d D U . B 1
O21 O 0.7036(11) 0.3298(8) 0.4205(15) 0.048(2) Uani 0.524(8) 1 d D U . B 1
O22 O 0.7407(6) 0.4353(5) 0.5628(8) 0.069(2) Uani 0.524(8) 1 d D U . B 1
O23 O 0.7822(7) 0.4383(5) 0.3670(7) 0.080(2) Uani 0.524(8) 1 d D U . B 1
O24 O 0.8637(5) 0.3572(4) 0.5475(10) 0.085(2) Uani 0.524(8) 1 d D U . B 1
Cl26 Cl 0.7678(5) 0.3898(4) 0.4558(7) 0.0358(10) Uani 0.476(8) 1 d D U . B 2
O26 O 0.7137(12) 0.3236(8) 0.3948(16) 0.048(3) Uani 0.476(8) 1 d D U . B 2
O27 O 0.7650(7) 0.3987(5) 0.5918(7) 0.064(2) Uani 0.476(8) 1 d D U . B 2
O28 O 0.7234(8) 0.4546(4) 0.3744(9) 0.081(2) Uani 0.476(8) 1 d D U . B 2
O29 O 0.8587(5) 0.3873(4) 0.4375(9) 0.067(2) Uani 0.476(8) 1 d D U . B 2
C51 C 0.5130(14) 0.5059(12) 0.068(2) 0.093(3) Uiso 0.25 1 d D U . C -1
H51A H 0.5301 0.5551 0.1133 0.139 Uiso 0.25 1 calc R . . C -1
H51B H 0.5651 0.4889 0.0322 0.139 Uiso 0.25 1 calc R . . C -1
H51C H 0.4532 0.5109 -0.0083 0.139 Uiso 0.25 1 calc R . . C -1
C52 C 0.4994(5) 0.4509(8) 0.1658(15) 0.093(3) Uiso 0.25 1 d D U . C -1
C53 C 0.500(2) 0.4618(13) 0.3917(19) 0.093(3) Uiso 0.25 1 d D U . C -1
H53A H 0.5584 0.4350 0.4477 0.111 Uiso 0.25 1 calc R . . C -1
H53B H 0.4475 0.4239 0.3606 0.111 Uiso 0.25 1 calc R . . C -1
C54 C 0.4714(19) 0.5193(14) 0.478(2) 0.093(3) Uiso 0.25 1 d D U . C -1
H54A H 0.4593 0.4942 0.5573 0.139 Uiso 0.25 1 calc R . . C -1
H54B H 0.5235 0.5564 0.5112 0.139 Uiso 0.25 1 calc R . . C -1
H54C H 0.4127 0.5453 0.4240 0.139 Uiso 0.25 1 calc R . . C -1
O51 O 0.4785(9) 0.3867(8) 0.1419(16) 0.093(3) Uiso 0.25 1 d D U . C -1
O52 O 0.5163(10) 0.4905(8) 0.2892(12) 0.093(3) Uiso 0.25 1 d D U . C -1

loop_
_atom_site_aniso_label
_atom_site_aniso_U_11
_atom_site_aniso_U_22
_atom_site_aniso_U_33
_atom_site_aniso_U_23
_atom_site_aniso_U_13
_atom_site_aniso_U_12
Ni1 0.0241(3) 0.0242(3) 0.0246(3) 0.000 0.0064(2) 0.000
S1 0.0375(4) 0.0281(4) 0.0337(4) -0.0032(3) -0.0003(3) 0.0002(3)
C1 0.0282(14) 0.0452(16) 0.0301(14) -0.0053(12) 0.0023(12) 0.0119(12)
C2 0.0242(13) 0.0361(14) 0.0356(14) 0.0054(11) 0.0106(11) 0.0044(11)
C3 0.0309(15) 0.0473(17) 0.0492(18) 0.0162(14) 0.0111(14) 0.0092(13)
C4 0.0313(16) 0.0345(16) 0.079(2) 0.0127(16) 0.0188(17) 0.0078(13)
C5 0.0304(16) 0.0331(15) 0.074(2) -0.0069(15) 0.0199(16) 0.0031(13)
C6 0.0234(13) 0.0340(14) 0.0479(16) -0.0081(12) 0.0163(12) -0.0010(11)
N1 0.0494(18) 0.0630(19) 0.0372(15) -0.0191(14) 0.0008(13) 0.0179(15)
N2 0.0332(13) 0.0490(14) 0.0254(12) 0.0024(10) 0.0103(10) 0.0098(11)
N3 0.0230(11) 0.0272(11) 0.0316(11) -0.0004(9) 0.0110(9) 0.0022(9)
N4 0.0357(14) 0.0487(15) 0.0478(15) -0.0155(13) 0.0240(12) -0.0009(12)
Cl21 0.0514(19) 0.0412(17) 0.047(2) -0.0053(15) 0.0265(16) -0.0113(14)
O21 0.057(4) 0.051(4) 0.044(5) -0.004(3) 0.027(3) -0.018(3)
O22 0.079(4) 0.074(4) 0.056(3) -0.020(3) 0.023(3) 0.015(3)
O23 0.099(5) 0.092(4) 0.055(3) 0.006(3) 0.033(3) -0.040(4)
O24 0.048(3) 0.058(3) 0.130(6) -0.013(3) 0.001(3) 0.001(2)
Cl26 0.0461(17) 0.0371(17) 0.0282(13) -0.0057(10) 0.0174(11) -0.0061(13)
O26 0.063(5) 0.047(3) 0.036(5) -0.008(3) 0.018(4) -0.016(3)
O27 0.082(5) 0.086(5) 0.036(3) -0.021(3) 0.036(3) -0.040(4)
O28 0.096(5) 0.054(3) 0.093(5) 0.017(3) 0.029(4) 0.002(3)
O29 0.058(3) 0.074(4) 0.086(5) -0.031(3) 0.048(3) -0.012(3)

loop_
_atom_type_symbol
_atom_type_description
_atom_type_scat_dispersion_real
_atom_type_scat_dispersion_imag
_atom_type_scat_source
C C 0.0033 0.0016 'International Tables Vol C Tables 4.2.6.8 and 6.1.1.4'
H H 0.0000 0.0000 'International Tables Vol C Tables 4.2.6.8 and 6.1.1.4'
Cl Cl 0.1484 0.1585 'International Tables Vol C Tables 4.2.6.8 and 6.1.1.4'
N N 0.0061 0.0033 'International Tables Vol C Tables 4.2.6.8 and 6.1.1.4'
Ni Ni 0.3393 1.1124 'International Tables Vol C Tables 4.2.6.8 and 6.1.1.4'
O O 0.0106 0.0060 'International Tables Vol C Tables 4.2.6.8 and 6.1.1.4'
S S 0.1246 0.1234 'International Tables Vol C Tables 4.2.6.8 and 6.1.1.4'

loop_
_geom_angle_atom_site_label_1
_geom_angle_atom_site_label_2
_geom_angle_atom_site_label_3
_geom_angle
_geom_angle_site_symmetry_1
_geom_angle_site_symmetry_3
_geom_angle_publ_flag
S1 Ni1 S1 87.80(4) 2_655 . ?
N3 Ni1 S1 90.84(7) 2_655 2_655 ?
N3 Ni1 S1 169.76(7) 2_655 . ?
N3 Ni1 S1 90.85(7) . . ?
N3 Ni1 S1 169.76(7) . 2_655 ?
N3 Ni1 N3 92.25(14) 2_655 . ?
C1 S1 Ni1 99.92(12) . . ?
N1 C1 S1 118.7(3) . . ?
N1 C1 N2 117.5(3) . . ?
N2 C1 S1 123.9(2) . . ?
C3 C2 N2 118.3(3) . . ?
N3 C2 C3 123.5(3) . . ?
N3 C2 N2 118.2(2) . . ?
C2 C3 H3 121.3 . . ?
C2 C3 C4 117.4(3) . . ?
C4 C3 H3 121.3 . . ?
C3 C4 H4 119.7 . . ?
C5 C4 C3 120.5(3) . . ?
C5 C4 H4 119.7 . . ?
C4 C5 H5 120.3 . . ?
C4 C5 C6 119.4(3) . . ?
C6 C5 H5 120.3 . . ?
N3 C6 C5 120.2(3) . . ?
N4 C6 C5 122.2(3) . . ?
N4 C6 N3 117.5(3) . . ?
C1 N1 H1A 120.0 . . ?
C1 N1 H1B 120.0 . . ?
H1A N1 H1B 120.0 . . ?
C1 N2 C2 126.7(3) . . ?
C1 N2 H2 116.6 . . ?
C2 N2 H2 116.6 . . ?
C2 N3 Ni1 122.35(19) . . ?
C2 N3 C6 118.0(3) . . ?
C6 N3 Ni1 119.2(2) . . ?
C6 N4 H4A 99.7 . . ?
C6 N4 H4B 124.3 . . ?
H4A N4 H4B 111.6 . . ?
O22 Cl21 O21 108.7(7) . . ?
O22 Cl21 O23 104.4(7) . . ?
O23 Cl21 O21 111.2(8) . . ?
O24 Cl21 O21 111.4(9) . . ?
O24 Cl21 O22 109.3(6) . . ?
O24 Cl21 O23 111.6(7) . . ?
O26 Cl26 O28 107.5(9) . . ?
O27 Cl26 O26 109.9(7) . . ?
O27 Cl26 O28 109.8(7) . . ?
O29 Cl26 O26 109.5(8) . . ?
O29 Cl26 O27 116.5(7) . . ?
O29 Cl26 O28 103.1(7) . . ?
H51A C51 H51B 109.5 . . ?
H51A C51 H51C 109.5 . . ?
H51B C51 H51C 109.5 . . ?
C52 C51 H51A 109.5 . . ?
C52 C51 H51B 109.5 . . ?
C52 C51 H51C 109.5 . . ?
O51 C52 C51 125.5(15) . . ?
O51 C52 O52 129.1(14) . . ?
O52 C52 C51 105.4(11) . . ?
H53A C53 H53B 107.9 . . ?
C54 C53 H53A 109.1 . . ?
C54 C53 H53B 109.1 . . ?
O52 C53 H53A 109.1 . . ?
O52 C53 H53B 109.1 . . ?
O52 C53 C54 112.4(17) . . ?
C53 C54 H54A 109.5 . . ?
C53 C54 H54B 109.5 . . ?
C53 C54 H54C 109.5 . . ?
H54A C54 H54B 109.5 . . ?
H54A C54 H54C 109.5 . . ?
H54B C54 H54C 109.5 . . ?
C53 O52 C52 121.8(14) . . ?

loop_
_geom_bond_atom_site_label_1
_geom_bond_atom_site_label_2
_geom_bond_distance
_geom_bond_site_symmetry_2
_geom_bond_publ_flag
Ni1 S1 2.1647(8) . ?
Ni1 S1 2.1647(8) 2_655 ?
Ni1 N3 1.923(2) . ?
Ni1 N3 1.922(2) 2_655 ?
S1 C1 1.707(3) . ?
C1 N1 1.315(4) . ?
C1 N2 1.354(4) . ?
C2 C3 1.376(4) . ?
C2 N2 1.408(4) . ?
C2 N3 1.349(4) . ?
C3 H3 0.9500 . ?
C3 C4 1.390(5) . ?
C4 H4 0.9500 . ?
C4 C5 1.359(6) . ?
C5 H5 0.9500 . ?
C5 C6 1.405(5) . ?
C6 N3 1.366(4) . ?
C6 N4 1.356(4) . ?
N1 H1A 0.8800 . ?
N1 H1B 0.8800 . ?
N2 H2 0.8800 . ?
N4 H4A 0.8836 . ?
N4 H4B 0.8911 . ?
Cl21 O21 1.439(6) . ?
Cl21 O22 1.415(6) . ?
Cl21 O23 1.437(7) . ?
Cl21 O24 1.402(7) . ?
Cl26 O26 1.440(6) . ?
Cl26 O27 1.409(6) . ?
Cl26 O28 1.444(7) . ?
Cl26 O29 1.391(7) . ?
C51 H51A 0.9800 . ?
C51 H51B 0.9800 . ?
C51 H51C 0.9800 . ?
C51 C52 1.447(15) . ?
C52 O51 1.178(9) . ?
C52 O52 1.394(13) . ?
C53 H53A 0.9900 . ?
C53 H53B 0.9900 . ?
C53 C54 1.483(17) . ?
C53 O52 1.248(16) . ?
C54 H54A 0.9800 . ?
C54 H54B 0.9800 . ?
C54 H54C 0.9800 . ?

loop_
_geom_hbond_atom_site_label_D
_geom_hbond_atom_site_label_H
_geom_hbond_atom_site_label_A
_geom_hbond_distance_DH
_geom_hbond_distance_HA
_geom_hbond_distance_DA
_geom_hbond_angle_DHA
_geom_hbond_site_symmetry_A
N1 H1A O24 0.88 2.43 3.305(10) 170.4 4_656
N1 H1A O27 0.88 2.28 2.895(8) 127.2 4_656
N1 H1B O23 0.88 2.22 2.898(7) 133.7 7_666
N1 H1B O29 0.88 2.54 3.393(9) 163.6 7_666
N2 H2 O11 0.88 1.79 2.661(18) 171.2 5_666
N2 H2 O11 0.88 2.04 2.841(18) 150.0 6_566
N2 H2 O12 0.88 2.10 2.929(12) 156.3 5_666
N2 H2 O12 0.88 2.04 2.890(13) 160.9 6_566
N4 H4A O29 0.88 2.30 3.127(7) 155.9 4_655
N4 H4B O21 0.89 2.25 3.103(13) 159.8 6_565
N4 H4B O26 0.89 2.56 3.400(15) 156.8 6_565
N4 H4B O27 0.89 2.43 3.218(7) 147.3 6_565

loop_
_geom_torsion_atom_site_label_1
_geom_torsion_atom_site_label_2
_geom_torsion_atom_site_label_3
_geom_torsion_atom_site_label_4
_geom_torsion
_geom_torsion_site_symmetry_1
_geom_torsion_site_symmetry_2
_geom_torsion_site_symmetry_3
_geom_torsion_site_symmetry_4
_geom_torsion_publ_flag
Ni1 S1 C1 N1 -152.7(3) . . . . ?
Ni1 S1 C1 N2 26.3(3) . . . . ?
S1 C1 N2 C2 25.1(4) . . . . ?
C2 C3 C4 C5 5.2(5) . . . . ?
C3 C2 N2 C1 144.3(3) . . . . ?
C3 C2 N3 Ni1 163.4(2) . . . . ?
C3 C2 N3 C6 -8.7(4) . . . . ?
C3 C4 C5 C6 -2.6(5) . . . . ?
C4 C5 C6 N3 -5.8(5) . . . . ?
C4 C5 C6 N4 177.6(3) . . . . ?
C5 C6 N3 Ni1 -161.2(2) . . . . ?
C5 C6 N3 C2 11.2(4) . . . . ?
N1 C1 N2 C2 -155.9(3) . . . . ?
N2 C2 C3 C4 179.5(3) . . . . ?
N2 C2 N3 Ni1 -15.6(4) . . . . ?
N2 C2 N3 C6 172.3(3) . . . . ?
N3 C2 C3 C4 0.5(5) . . . . ?
N3 C2 N2 C1 -36.6(4) . . . . ?
N4 C6 N3 Ni1 15.6(3) . . . . ?
N4 C6 N3 C2 -172.0(3) . . . . ?
C51 C52 O52 C53 172(2) . . . . ?
C54 C53 O52 C52 -149.1(18) . . . . ?
O51 C52 O52 C53 -8(2) . . . . ?
